data_4301212
loop_
_publ_author_name
'Werner Uhl'
'Thomas Abel'
'Alexander Hepp'
'Tom Nilges'
'Friedhelm Rogel'
'Ernst-Ulrich W\"urthwein'
'Nugzar Ghavtadze'

_publ_section_title
;
The Unique Decomposition Behavior of the Dimeric Dialkylaluminum Hydrazide
[(Me3C)2Al-N(H)-N(H)-Me]2-Butane versus Ammonia Elimination
;
_journal_name_full 'Inorganic Chemistry'
_journal_page_first 752
_journal_page_last 759
_journal_paper_doi 10.1021/ic8016134
_journal_volume 48
_journal_year 2009
_chemical_formula_sum 'C18 H43 Al2 N3'
_chemical_formula_weight 355.51
_chemical_name_systematic
; 
 ? 
;
_space_group_IT_number 14
_symmetry_cell_setting monoclinic
_symmetry_space_group_name_Hall '-P 2ybc'
_symmetry_space_group_name_H-M 'P 1 21/c 1'
_atom_sites_solution_hydrogens geom
_atom_sites_solution_primary direct
_atom_sites_solution_secondary difmap
_audit_creation_method SHELXL-97
_cell_angle_alpha 90.00
_cell_angle_beta 101.2890(10)
_cell_angle_gamma 90.00
_cell_formula_units_Z 4
_cell_length_a 11.9667(3)
_cell_length_b 13.7721(3)
_cell_length_c 14.1667(4)
_cell_measurement_temperature 110(2)
_cell_volume 2289.59(10)
_computing_structure_refinement 'SHELXL-97 (Sheldrick, 1997)'
_computing_structure_solution 'SHELXS-97 (Sheldrick, 1990)'
_diffrn_ambient_temperature 110(2)
_diffrn_measured_fraction_theta_full 0.946
_diffrn_measured_fraction_theta_max 0.946
_diffrn_radiation_monochromator graphite
_diffrn_radiation_source 'fine-focus sealed tube'
_diffrn_radiation_type CuK\a
_diffrn_radiation_wavelength 1.54184
_diffrn_reflns_av_R_equivalents 0.0422
_diffrn_reflns_av_sigmaI/netI 0.0454
_diffrn_reflns_limit_h_max 14
_diffrn_reflns_limit_h_min -14
_diffrn_reflns_limit_k_max 15
_diffrn_reflns_limit_k_min -16
_diffrn_reflns_limit_l_max 17
_diffrn_reflns_limit_l_min -17
_diffrn_reflns_number 13352
_diffrn_reflns_theta_full 72.45
_diffrn_reflns_theta_max 72.45
_diffrn_reflns_theta_min 3.77
_exptl_absorpt_coefficient_mu 1.154
_exptl_crystal_colour colorless
_exptl_crystal_density_diffrn 1.031
_exptl_crystal_density_method 'not measured'
_exptl_crystal_description block
_exptl_crystal_F_000 792
_exptl_crystal_size_max 0.23
_exptl_crystal_size_mid 0.22
_exptl_crystal_size_min 0.20
_refine_diff_density_max 0.687
_refine_diff_density_min -0.408
_refine_diff_density_rms 0.071
_refine_ls_extinction_method none
_refine_ls_goodness_of_fit_ref 1.069
_refine_ls_hydrogen_treatment mixed
_refine_ls_matrix_type full
_refine_ls_number_parameters 222
_refine_ls_number_reflns 4290
_refine_ls_number_restraints 0
_refine_ls_restrained_S_all 1.069
_refine_ls_R_factor_all 0.0743
_refine_ls_R_factor_gt 0.0603
_refine_ls_shift/su_max 0.037
_refine_ls_shift/su_mean 0.001
_refine_ls_structure_factor_coef Fsqd
_refine_ls_weighting_details 'calc w=1/[\s^2^(Fo^2^)+(0.1059P)^2^+1.0826P] where P=(Fo^2^+2Fc^2^)/3'
_refine_ls_weighting_scheme calc
_refine_ls_wR_factor_gt 0.1704
_refine_ls_wR_factor_ref 0.1830
_reflns_number_gt 3387
_reflns_number_total 4290
_reflns_threshold_expression >2sigma(I)
_cod_data_source_file ic8016134_si_004.cif
_cod_data_source_block C18H43Al2N3
_cod_original_sg_symbol_H-M 'P 21/c'
_cod_database_code 4301212

loop_
_symmetry_equiv_pos_as_xyz
'x, y, z'
'-x, y+1/2, -z+1/2'
'-x, -y, -z'
'x, -y-1/2, z-1/2'

loop_
_atom_site_label
_atom_site_type_symbol
_atom_site_fract_x
_atom_site_fract_y
_atom_site_fract_z
_atom_site_U_iso_or_equiv
_atom_site_adp_type
_atom_site_occupancy
_atom_site_symmetry_multiplicity
_atom_site_calc_flag
_atom_site_refinement_flags
_atom_site_disorder_assembly
_atom_site_disorder_group
Al1 Al 0.34216(6) 0.60031(5) 0.17134(6) 0.0312(2) Uani 1 1 d . . .
Al2 Al 0.15664(6) 0.49305(5) 0.27374(5) 0.0250(2) Uani 1 1 d . . .
N1 N 0.25047(17) 0.60804(14) 0.27046(16) 0.0321(5) Uani 1 1 d . . .
H1A H 0.2979 0.6157 0.3295 0.039 Uiso 1 1 calc R . .
H1B H 0.2041 0.6618 0.2594 0.039 Uiso 1 1 calc R . .
N2 N 0.29242(18) 0.46984(16) 0.13332(17) 0.0370(5) Uani 1 1 d . . .
C2 C 0.3416(3) 0.4181(3) 0.0732(3) 0.0602(9) Uani 1 1 d . . .
H21 H 0.4216 0.4549 0.0628 0.050 Uiso 1 1 d . . .
H22 H 0.3191 0.3393 0.0626 0.050 Uiso 1 1 d . . .
N3 N 0.20186(17) 0.43281(15) 0.16341(15) 0.0297(5) Uani 1 1 d . . .
C3 C 0.1526(2) 0.34952(19) 0.1222(2) 0.0368(6) Uani 1 1 d . . .
H3A H 0.1291 0.3589 0.0540 0.044 Uiso 1 1 calc R . .
H3B H 0.0874 0.3338 0.1494 0.044 Uiso 1 1 calc R . .
H3C H 0.2067 0.2973 0.1342 0.044 Uiso 1 1 calc R . .
C11 C 0.5096(2) 0.6034(2) 0.2282(2) 0.0434(7) Uani 1 1 d . . .
C111 C 0.5788(3) 0.6139(3) 0.1479(3) 0.0613(10) Uani 1 1 d . . .
H11A H 0.6586 0.6141 0.1757 0.074 Uiso 1 1 calc R . .
H11B H 0.5588 0.6737 0.1140 0.074 Uiso 1 1 calc R . .
H11C H 0.5620 0.5604 0.1040 0.074 Uiso 1 1 calc R . .
C112 C 0.5529(3) 0.5126(3) 0.2848(3) 0.0604(10) Uani 1 1 d . . .
H11D H 0.6333 0.5186 0.3093 0.072 Uiso 1 1 calc R . .
H11E H 0.5388 0.4570 0.2434 0.072 Uiso 1 1 calc R . .
H11F H 0.5139 0.5050 0.3375 0.072 Uiso 1 1 calc R . .
C113 C 0.5372(3) 0.6905(3) 0.2954(3) 0.0634(10) Uani 1 1 d . . .
H11G H 0.4994 0.6834 0.3488 0.076 Uiso 1 1 calc R . .
H11H H 0.5117 0.7489 0.2609 0.076 Uiso 1 1 calc R . .
H11I H 0.6181 0.6939 0.3187 0.076 Uiso 1 1 calc R . .
C12 C 0.2845(2) 0.6925(2) 0.0629(2) 0.0417(7) Uani 1 1 d . . .
C121 C 0.3337(3) 0.7937(2) 0.0835(3) 0.0709(12) Uani 1 1 d . . .
H12A H 0.3024 0.8362 0.0313 0.085 Uiso 1 1 calc R . .
H12B H 0.4150 0.7912 0.0903 0.085 Uiso 1 1 calc R . .
H12C H 0.3146 0.8177 0.1420 0.085 Uiso 1 1 calc R . .
C122 C 0.3177(3) 0.6578(3) -0.0317(3) 0.0601(9) Uani 1 1 d . . .
H12D H 0.2855 0.7009 -0.0831 0.072 Uiso 1 1 calc R . .
H12E H 0.2890 0.5934 -0.0465 0.072 Uiso 1 1 calc R . .
H12F H 0.3991 0.6576 -0.0243 0.072 Uiso 1 1 calc R . .
C123 C 0.1550(3) 0.7005(3) 0.0412(3) 0.0579(9) Uani 1 1 d . . .
H12G H 0.1298 0.7284 0.0955 0.069 Uiso 1 1 calc R . .
H12H H 0.1223 0.6371 0.0285 0.069 Uiso 1 1 calc R . .
H12I H 0.1313 0.7412 -0.0142 0.069 Uiso 1 1 calc R . .
C21 C 0.2144(2) 0.41470(19) 0.39162(18) 0.0320(5) Uani 1 1 d . . .
C211 C 0.1784(3) 0.3077(2) 0.3748(2) 0.0443(7) Uani 1 1 d . . .
H21A H 0.2087 0.2705 0.4313 0.053 Uiso 1 1 calc R . .
H21B H 0.2074 0.2827 0.3211 0.053 Uiso 1 1 calc R . .
H21C H 0.0968 0.3033 0.3615 0.053 Uiso 1 1 calc R . .
C212 C 0.3449(2) 0.4160(3) 0.4179(2) 0.0479(7) Uani 1 1 d . . .
H21D H 0.3705 0.4805 0.4368 0.057 Uiso 1 1 calc R . .
H21E H 0.3756 0.3964 0.3631 0.057 Uiso 1 1 calc R . .
H21F H 0.3702 0.3720 0.4702 0.057 Uiso 1 1 calc R . .
C213 C 0.1693(3) 0.4509(2) 0.47909(19) 0.0426(7) Uani 1 1 d . . .
H21G H 0.0880 0.4436 0.4675 0.051 Uiso 1 1 calc R . .
H21H H 0.1887 0.5181 0.4900 0.051 Uiso 1 1 calc R . .
H21I H 0.2030 0.4137 0.5347 0.051 Uiso 1 1 calc R . .
C22 C -0.0099(2) 0.52438(19) 0.24404(19) 0.0322(5) Uani 1 1 d . . .
C221 C -0.0320(2) 0.6111(2) 0.3059(2) 0.0405(6) Uani 1 1 d . . .
H22A H 0.0080 0.6670 0.2892 0.049 Uiso 1 1 calc R . .
H22B H -0.0056 0.5959 0.3727 0.049 Uiso 1 1 calc R . .
H22C H -0.1122 0.6246 0.2945 0.049 Uiso 1 1 calc R . .
C222 C -0.0824(2) 0.4391(2) 0.2694(3) 0.0475(7) Uani 1 1 d . . .
H22D H -0.0571 0.4217 0.3358 0.057 Uiso 1 1 calc R . .
H22E H -0.0742 0.3843 0.2295 0.057 Uiso 1 1 calc R . .
H22F H -0.1610 0.4582 0.2588 0.057 Uiso 1 1 calc R . .
C223 C -0.0546(2) 0.5512(2) 0.1386(2) 0.0429(7) Uani 1 1 d . . .
H22G H -0.1351 0.5633 0.1288 0.051 Uiso 1 1 calc R . .
H22H H -0.0406 0.4985 0.0981 0.051 Uiso 1 1 calc R . .
H22I H -0.0164 0.6084 0.1229 0.051 Uiso 1 1 calc R . .

loop_
_atom_site_aniso_label
_atom_site_aniso_U_11
_atom_site_aniso_U_22
_atom_site_aniso_U_33
_atom_site_aniso_U_23
_atom_site_aniso_U_13
_atom_site_aniso_U_12
Al1 0.0213(4) 0.0213(4) 0.0513(5) -0.0013(3) 0.0076(3) -0.0021(2)
Al2 0.0235(4) 0.0230(4) 0.0275(4) -0.0017(3) 0.0029(3) -0.0001(2)
N1 0.0301(11) 0.0241(11) 0.0406(12) -0.0059(9) 0.0032(9) -0.0021(8)
N2 0.0333(11) 0.0271(11) 0.0558(14) -0.0083(10) 0.0211(11) -0.0043(8)
C2 0.064(2) 0.055(2) 0.067(2) -0.0050(17) 0.0275(19) -0.0052(16)
N3 0.0304(10) 0.0269(11) 0.0318(11) -0.0019(8) 0.0060(9) -0.0051(8)
C3 0.0398(14) 0.0334(14) 0.0371(14) -0.0015(11) 0.0073(12) -0.0071(11)
C11 0.0240(12) 0.0357(15) 0.069(2) 0.0090(13) 0.0058(13) -0.0008(10)
C111 0.0294(14) 0.061(2) 0.096(3) 0.0167(19) 0.0180(17) -0.0030(13)
C112 0.0310(14) 0.056(2) 0.092(3) 0.0251(19) 0.0062(17) 0.0031(13)
C113 0.0353(16) 0.059(2) 0.086(3) -0.0036(19) -0.0139(17) -0.0087(14)
C12 0.0285(13) 0.0333(14) 0.0598(19) 0.0046(13) 0.0000(13) -0.0033(10)
C121 0.054(2) 0.0373(18) 0.109(3) 0.0202(19) -0.014(2) -0.0073(14)
C122 0.0539(19) 0.067(2) 0.060(2) 0.0147(17) 0.0135(17) -0.0044(16)
C123 0.0378(16) 0.064(2) 0.066(2) 0.0050(17) -0.0043(16) 0.0028(14)
C21 0.0307(12) 0.0346(14) 0.0301(13) 0.0028(10) 0.0043(11) 0.0031(10)
C211 0.0538(17) 0.0346(15) 0.0439(16) 0.0098(12) 0.0079(14) 0.0055(12)
C212 0.0338(14) 0.064(2) 0.0443(17) 0.0142(14) 0.0025(13) 0.0091(13)
C213 0.0457(16) 0.0513(18) 0.0305(14) -0.0009(12) 0.0066(13) 0.0026(13)
C22 0.0259(12) 0.0331(13) 0.0364(13) 0.0008(11) 0.0037(11) 0.0018(10)
C221 0.0365(14) 0.0418(16) 0.0448(16) 0.0013(12) 0.0121(13) 0.0104(11)
C222 0.0265(13) 0.0472(17) 0.067(2) 0.0082(15) 0.0049(14) -0.0032(11)
C223 0.0322(14) 0.0477(17) 0.0458(17) 0.0037(13) 0.0003(13) 0.0079(11)

loop_
_atom_type_symbol
_atom_type_description
_atom_type_scat_dispersion_real
_atom_type_scat_dispersion_imag
_atom_type_scat_source
C C 0.0181 0.0091 'International Tables Vol C Tables 4.2.6.8 and 6.1.1.4'
H H 0.0000 0.0000 'International Tables Vol C Tables 4.2.6.8 and 6.1.1.4'
N N 0.0311 0.0180 'International Tables Vol C Tables 4.2.6.8 and 6.1.1.4'
Al Al 0.2130 0.2455 'International Tables Vol C Tables 4.2.6.8 and 6.1.1.4'

loop_
_geom_angle_atom_site_label_1
_geom_angle_atom_site_label_2
_geom_angle_atom_site_label_3
_geom_angle
_geom_angle_site_symmetry_1
_geom_angle_site_symmetry_3
_geom_angle_publ_flag
N2 Al1 N1 93.75(9) . . ?
N2 Al1 C12 109.46(12) . . ?
N1 Al1 C12 111.06(11) . . ?
N2 Al1 C11 111.08(11) . . ?
N1 Al1 C11 111.62(12) . . ?
C12 Al1 C11 117.36(12) . . ?
N3 Al2 N1 94.33(9) . . ?
N3 Al2 C21 109.76(10) . . ?
N1 Al2 C21 110.69(10) . . ?
N3 Al2 C22 110.27(10) . . ?
N1 Al2 C22 112.00(10) . . ?
C21 Al2 C22 117.39(11) . . ?
Al2 N1 Al1 112.45(10) . . ?
Al2 N1 H1A 109.1 . . ?
Al1 N1 H1A 109.1 . . ?
Al2 N1 H1B 109.1 . . ?
Al1 N1 H1B 109.1 . . ?
H1A N1 H1B 107.8 . . ?
C2 N2 N3 119.0(2) . . ?
C2 N2 Al1 121.6(2) . . ?
N3 N2 Al1 119.23(16) . . ?
N2 C2 H21 109.8 . . ?
N2 C2 H22 118.6 . . ?
H21 C2 H22 127.7 . . ?
N2 N3 C3 119.4(2) . . ?
N2 N3 Al2 117.66(16) . . ?
C3 N3 Al2 122.58(17) . . ?
N3 C3 H3A 109.5 . . ?
N3 C3 H3B 109.5 . . ?
H3A C3 H3B 109.5 . . ?
N3 C3 H3C 109.5 . . ?
H3A C3 H3C 109.5 . . ?
H3B C3 H3C 109.5 . . ?
C112 C11 C113 107.9(3) . . ?
C112 C11 C111 106.9(3) . . ?
C113 C11 C111 107.8(3) . . ?
C112 C11 Al1 113.81(19) . . ?
C113 C11 Al1 110.1(2) . . ?
C111 C11 Al1 110.1(2) . . ?
C11 C111 H11A 109.5 . . ?
C11 C111 H11B 109.5 . . ?
H11A C111 H11B 109.5 . . ?
C11 C111 H11C 109.5 . . ?
H11A C111 H11C 109.5 . . ?
H11B C111 H11C 109.5 . . ?
C11 C112 H11D 109.5 . . ?
C11 C112 H11E 109.5 . . ?
H11D C112 H11E 109.5 . . ?
C11 C112 H11F 109.5 . . ?
H11D C112 H11F 109.5 . . ?
H11E C112 H11F 109.5 . . ?
C11 C113 H11G 109.5 . . ?
C11 C113 H11H 109.5 . . ?
H11G C113 H11H 109.5 . . ?
C11 C113 H11I 109.5 . . ?
H11G C113 H11I 109.5 . . ?
H11H C113 H11I 109.5 . . ?
C121 C12 C123 108.2(3) . . ?
C121 C12 C122 107.1(3) . . ?
C123 C12 C122 105.7(3) . . ?
C121 C12 Al1 111.8(2) . . ?
C123 C12 Al1 112.6(2) . . ?
C122 C12 Al1 111.1(2) . . ?
C12 C121 H12A 109.5 . . ?
C12 C121 H12B 109.5 . . ?
H12A C121 H12B 109.5 . . ?
C12 C121 H12C 109.5 . . ?
H12A C121 H12C 109.5 . . ?
H12B C121 H12C 109.5 . . ?
C12 C122 H12D 109.5 . . ?
C12 C122 H12E 109.5 . . ?
H12D C122 H12E 109.5 . . ?
C12 C122 H12F 109.5 . . ?
H12D C122 H12F 109.5 . . ?
H12E C122 H12F 109.5 . . ?
C12 C123 H12G 109.5 . . ?
C12 C123 H12H 109.5 . . ?
H12G C123 H12H 109.5 . . ?
C12 C123 H12I 109.5 . . ?
H12G C123 H12I 109.5 . . ?
H12H C123 H12I 109.5 . . ?
C213 C21 C212 107.7(2) . . ?
C213 C21 C211 107.8(2) . . ?
C212 C21 C211 106.8(2) . . ?
C213 C21 Al2 112.52(18) . . ?
C212 C21 Al2 111.48(18) . . ?
C211 C21 Al2 110.34(18) . . ?
C21 C211 H21A 109.5 . . ?
C21 C211 H21B 109.5 . . ?
H21A C211 H21B 109.5 . . ?
C21 C211 H21C 109.5 . . ?
H21A C211 H21C 109.5 . . ?
H21B C211 H21C 109.5 . . ?
C21 C212 H21D 109.5 . . ?
C21 C212 H21E 109.5 . . ?
H21D C212 H21E 109.5 . . ?
C21 C212 H21F 109.5 . . ?
H21D C212 H21F 109.5 . . ?
H21E C212 H21F 109.5 . . ?
C21 C213 H21G 109.5 . . ?
C21 C213 H21H 109.5 . . ?
H21G C213 H21H 109.5 . . ?
C21 C213 H21I 109.5 . . ?
H21G C213 H21I 109.5 . . ?
H21H C213 H21I 109.5 . . ?
C223 C22 C221 107.6(2) . . ?
C223 C22 C222 107.8(2) . . ?
C221 C22 C222 106.9(2) . . ?
C223 C22 Al2 113.67(17) . . ?
C221 C22 Al2 108.90(18) . . ?
C222 C22 Al2 111.65(17) . . ?
C22 C221 H22A 109.5 . . ?
C22 C221 H22B 109.5 . . ?
H22A C221 H22B 109.5 . . ?
C22 C221 H22C 109.5 . . ?
H22A C221 H22C 109.5 . . ?
H22B C221 H22C 109.5 . . ?
C22 C222 H22D 109.5 . . ?
C22 C222 H22E 109.5 . . ?
H22D C222 H22E 109.5 . . ?
C22 C222 H22F 109.5 . . ?
H22D C222 H22F 109.5 . . ?
H22E C222 H22F 109.5 . . ?
C22 C223 H22G 109.5 . . ?
C22 C223 H22H 109.5 . . ?
H22G C223 H22H 109.5 . . ?
C22 C223 H22I 109.5 . . ?
H22G C223 H22I 109.5 . . ?
H22H C223 H22I 109.5 . . ?

loop_
_geom_bond_atom_site_label_1
_geom_bond_atom_site_label_2
_geom_bond_distance
_geom_bond_site_symmetry_2
_geom_bond_publ_flag
Al1 N2 1.936(2) . ?
Al1 N1 1.947(2) . ?
Al1 C12 2.008(3) . ?
Al1 C11 2.009(3) . ?
Al2 N3 1.938(2) . ?
Al2 N1 1.947(2) . ?
Al2 C21 1.995(3) . ?
Al2 C22 2.001(3) . ?
N1 H1A 0.9200 . ?
N1 H1B 0.9200 . ?
N2 C2 1.333(4) . ?
N2 N3 1.341(3) . ?
C2 H21 1.1178 . ?
C2 H22 1.1212 . ?
N3 C3 1.367(3) . ?
C3 H3A 0.9599 . ?
C3 H3B 0.9599 . ?
C3 H3C 0.9599 . ?
C11 C112 1.521(4) . ?
C11 C113 1.526(5) . ?
C11 C111 1.539(5) . ?
C111 H11A 0.9599 . ?
C111 H11B 0.9599 . ?
C111 H11C 0.9599 . ?
C112 H11D 0.9599 . ?
C112 H11E 0.9599 . ?
C112 H11F 0.9599 . ?
C113 H11G 0.9599 . ?
C113 H11H 0.9599 . ?
C113 H11I 0.9599 . ?
C12 C121 1.519(4) . ?
C12 C123 1.524(4) . ?
C12 C122 1.547(5) . ?
C121 H12A 0.9599 . ?
C121 H12B 0.9599 . ?
C121 H12C 0.9599 . ?
C122 H12D 0.9599 . ?
C122 H12E 0.9599 . ?
C122 H12F 0.9599 . ?
C123 H12G 0.9599 . ?
C123 H12H 0.9599 . ?
C123 H12I 0.9599 . ?
C21 C213 1.528(4) . ?
C21 C212 1.533(4) . ?
C21 C211 1.540(4) . ?
C211 H21A 0.9599 . ?
C211 H21B 0.9599 . ?
C211 H21C 0.9599 . ?
C212 H21D 0.9599 . ?
C212 H21E 0.9599 . ?
C212 H21F 0.9599 . ?
C213 H21G 0.9599 . ?
C213 H21H 0.9599 . ?
C213 H21I 0.9599 . ?
C22 C223 1.530(4) . ?
C22 C221 1.535(4) . ?
C22 C222 1.545(4) . ?
C221 H22A 0.9599 . ?
C221 H22B 0.9599 . ?
C221 H22C 0.9599 . ?
C222 H22D 0.9599 . ?
C222 H22E 0.9599 . ?
C222 H22F 0.9599 . ?
C223 H22G 0.9599 . ?
C223 H22H 0.9599 . ?
C223 H22I 0.9599 . ?

loop_
_geom_torsion_atom_site_label_1
_geom_torsion_atom_site_label_2
_geom_torsion_atom_site_label_3
_geom_torsion_atom_site_label_4
_geom_torsion
_geom_torsion_site_symmetry_1
_geom_torsion_site_symmetry_2
_geom_torsion_site_symmetry_3
_geom_torsion_site_symmetry_4
_geom_torsion_publ_flag
N3 Al2 N1 Al1 -3.58(12) . . . . ?
C21 Al2 N1 Al1 109.44(12) . . . . ?
C22 Al2 N1 Al1 -117.49(12) . . . . ?
N2 Al1 N1 Al2 -3.45(13) . . . . ?
C12 Al1 N1 Al2 109.08(13) . . . . ?
C11 Al1 N1 Al2 -117.89(12) . . . . ?
N1 Al1 N2 C2 -170.3(3) . . . . ?
C12 Al1 N2 C2 75.8(3) . . . . ?
C11 Al1 N2 C2 -55.4(3) . . . . ?
N1 Al1 N2 N3 13.9(2) . . . . ?
C12 Al1 N2 N3 -100.0(2) . . . . ?
C11 Al1 N2 N3 128.8(2) . . . . ?
C2 N2 N3 C3 -8.8(4) . . . . ?
Al1 N2 N3 C3 167.1(2) . . . . ?
C2 N2 N3 Al2 164.7(2) . . . . ?
Al1 N2 N3 Al2 -19.3(3) . . . . ?
N1 Al2 N3 N2 13.7(2) . . . . ?
C21 Al2 N3 N2 -100.1(2) . . . . ?
C22 Al2 N3 N2 129.09(19) . . . . ?
N1 Al2 N3 C3 -173.0(2) . . . . ?
C21 Al2 N3 C3 73.2(2) . . . . ?
C22 Al2 N3 C3 -57.6(2) . . . . ?
N2 Al1 C11 C112 -34.0(3) . . . . ?
N1 Al1 C11 C112 69.1(3) . . . . ?
C12 Al1 C11 C112 -161.0(2) . . . . ?
N2 Al1 C11 C113 -155.3(2) . . . . ?
N1 Al1 C11 C113 -52.1(3) . . . . ?
C12 Al1 C11 C113 77.7(3) . . . . ?
N2 Al1 C11 C111 85.9(2) . . . . ?
N1 Al1 C11 C111 -170.9(2) . . . . ?
C12 Al1 C11 C111 -41.1(3) . . . . ?
N2 Al1 C12 C121 -172.5(2) . . . . ?
N1 Al1 C12 C121 85.3(3) . . . . ?
C11 Al1 C12 C121 -44.7(3) . . . . ?
N2 Al1 C12 C123 65.4(2) . . . . ?
N1 Al1 C12 C123 -36.7(3) . . . . ?
C11 Al1 C12 C123 -166.8(2) . . . . ?
N2 Al1 C12 C122 -52.9(2) . . . . ?
N1 Al1 C12 C122 -155.0(2) . . . . ?
C11 Al1 C12 C122 74.9(2) . . . . ?
N3 Al2 C21 C213 -172.84(18) . . . . ?
N1 Al2 C21 C213 84.4(2) . . . . ?
C22 Al2 C21 C213 -45.9(2) . . . . ?
N3 Al2 C21 C212 66.1(2) . . . . ?
N1 Al2 C21 C212 -36.7(2) . . . . ?
C22 Al2 C21 C212 -166.98(19) . . . . ?
N3 Al2 C21 C211 -52.4(2) . . . . ?
N1 Al2 C21 C211 -155.20(18) . . . . ?
C22 Al2 C21 C211 74.5(2) . . . . ?
N3 Al2 C22 C223 -32.7(2) . . . . ?
N1 Al2 C22 C223 71.0(2) . . . . ?
C21 Al2 C22 C223 -159.32(19) . . . . ?
N3 Al2 C22 C221 -152.63(17) . . . . ?
N1 Al2 C22 C221 -49.0(2) . . . . ?
C21 Al2 C22 C221 80.7(2) . . . . ?
N3 Al2 C22 C222 89.5(2) . . . . ?
N1 Al2 C22 C222 -166.83(19) . . . . ?
C21 Al2 C22 C222 -37.1(2) . . . . ?
